data_4060731
_journal_name_full Organometallics
_journal_year 2003
_chemical_formula_moiety 'C36 H48 Cl2 S2 Ru2 '
_chemical_formula_sum 'C36 H48 Cl2 Ru2 S2'
_chemical_formula_weight 817.94
_space_group_IT_number 19
_symmetry_cell_setting orthorhombic
_symmetry_Int_Tables_number 19
_symmetry_space_group_name_Hall 'P 2ac 2ab'
_symmetry_space_group_name_H-M 'P 21 21 21'
_cell_angle_alpha 90
_cell_angle_beta 90
_cell_angle_gamma 90
_cell_formula_units_Z 4
_cell_length_a 16.321(3)
_cell_length_b 29.390(9)
_cell_length_c 8.862(3)
_cell_measurement_temperature 296.1
_cell_volume 4251.0(2)
_exptl_crystal_density_diffrn 1.278
_cod_original_formula_sum 'C36 H48 Cl2 S2 Ru2 '
_cod_database_code 4060731

loop_
_symmetry_equiv_pos_as_xyz
x,y,z
x+1/2,-y+1/2,-z
-x,y+1/2,-z+1/2
-x+1/2,-y,z+1/2

loop_
_atom_site_label
_atom_site_type_symbol
_atom_site_fract_x
_atom_site_fract_y
_atom_site_fract_z
_atom_site_U_iso_or_equiv
_atom_site_adp_type
_atom_site_occupancy
_atom_site_symmetry_multiplicity
_atom_site_calc_flag
_atom_site_refinement_flags
_atom_site_disorder_assembly
_atom_site_disorder_group
Ru1 Ru 0.1770(1) 0.10672(8) 0.0989(2) 0.0465(6) Uani 1.00 1 d . . .
Ru2 Ru 0.1013(1) 0.19188(7) 0.1593(2) 0.0434(6) Uani 1.00 1 d . . .
Cl2 Cl 0.0977(5) 0.1888(3) 0.4302(7) 0.064(2) Uani 1.00 1 d . . .
Cl1 Cl 0.1962(5) 0.0799(3) 0.3545(8) 0.060(2) Uani 1.00 1 d . . .
S1 S 0.0402(4) 0.1211(2) 0.1413(8) 0.052(2) Uani 1.00 1 d . . .
S2 S 0.2398(5) 0.1748(2) 0.1521(9) 0.054(2) Uani 1.00 1 d . . .
C13 C -0.004(2) 0.236(1) 0.120(3) 0.0659 Uiso 1.00 1 d . . .
C20 C 0.198(2) 0.295(1) 0.102(5) 0.1086 Uiso 1.00 1 d . . .
C16 C 0.155(2) 0.235(1) -0.194(5) 0.1118 Uiso 1.00 1 d . . .
C33 C 0.515(3) 0.156(2) 0.196(5) 0.1263 Uiso 1.00 1 d . . .
C6 C 0.111(4) 0.109(2) -0.267(7) 0.2113 Uiso 1.00 1 d . . .
C10 C 0.060(5) 0.032(2) -0.10(1) 0.2416 Uiso 1.00 1 d . . .
C4 C 0.198(3) 0.032(2) 0.019(6) 0.1313 Uiso 1.00 1 d . . .
C34 C 0.537(3) 0.121(2) 0.301(5) 0.1195 Uiso 1.00 1 d . . .
C30 C 0.298(2) 0.229(1) 0.383(4) 0.0733 Uiso 1.00 1 d . . .
C14 C 0.054(2) 0.2617(9) 0.184(3) 0.0540 Uiso 1.00 1 d . . .
C3 C 0.269(2) 0.059(1) 0.009(4) 0.0845 Uiso 1.00 1 d . . .
C31 C 0.378(2) 0.157(1) 0.314(4) 0.0771 Uiso 1.00 1 d . . .
C36 C 0.402(2) 0.120(1) 0.405(4) 0.0733 Uiso 1.00 1 d . . .
C9 C 0.193(4) -0.010(2) 0.130(7) 0.1945 Uiso 1.00 1 d . . .
C23 C -0.083(2) 0.1172(9) 0.344(3) 0.0608 Uiso 1.00 1 d . . .
C15 C 0.120(2) 0.2636(9) 0.083(3) 0.0549 Uiso 1.00 1 d . . .
C35 C 0.482(3) 0.103(1) 0.391(5) 0.1119 Uiso 1.00 1 d . . .
C28 C -0.099(2) 0.142(1) 0.478(4) 0.0772 Uiso 1.00 1 d . . .
C27 C -0.176(3) 0.157(1) 0.508(5) 0.1179 Uiso 1.00 1 d . . .
C29 C 0.293(2) 0.1764(9) 0.337(3) 0.0583 Uiso 1.00 1 d . . .
C22 C -0.003(2) 0.044(1) 0.304(4) 0.0896 Uiso 1.00 1 d . . .
C26 C -0.241(3) 0.151(1) 0.401(5) 0.1163 Uiso 1.00 1 d . . .
C17 C -0.027(3) 0.195(2) -0.143(6) 0.1503 Uiso 1.00 1 d . . .
C21 C 0.001(2) 0.0969(9) 0.322(3) 0.0599 Uiso 1.00 1 d . . .
C25 C -0.228(3) 0.125(2) 0.273(6) 0.1300 Uiso 1.00 1 d . . .
C24 C -0.149(2) 0.109(1) 0.244(4) 0.0791 Uiso 1.00 1 d . . .
C11 C 0.104(2) 0.235(1) -0.046(3) 0.0677 Uiso 1.00 1 d . . .
C1 C 0.167(2) 0.086(1) -0.141(4) 0.0762 Uiso 1.00 1 d . . .
C19 C 0.045(2) 0.291(1) 0.321(5) 0.1138 Uiso 1.00 1 d . . .
C2 C 0.249(2) 0.095(1) -0.113(4) 0.0925 Uiso 1.00 1 d . . .
C18 C -0.089(3) 0.229(1) 0.175(5) 0.1221 Uiso 1.00 1 d . . .
C5 C 0.140(4) 0.053(2) -0.075(7) 0.1616 Uiso 1.00 1 d . . .
C8 C 0.351(4) 0.043(2) 0.091(8) 0.2085 Uiso 1.00 1 d . . .
C12 C 0.025(2) 0.220(1) -0.024(4) 0.0783 Uiso 1.00 1 d . . .
C7 C 0.321(5) 0.122(2) -0.183(9) 0.2556 Uiso 1.00 1 d . . .
C32 C 0.435(3) 0.175(1) 0.223(4) 0.0980 Uiso 1.00 1 d . . .

loop_
_atom_site_aniso_label
_atom_site_aniso_U_11
_atom_site_aniso_U_22
_atom_site_aniso_U_33
_atom_site_aniso_U_12
_atom_site_aniso_U_13
_atom_site_aniso_U_23
Ru1 0.058(1) 0.051(1) 0.029(1) 0.015(1) 0.001(1) -0.005(1)
Ru2 0.050(1) 0.048(1) 0.032(1) 0.007(1) -0.001(1) -0.000(1)
Cl2 0.080(5) 0.080(5) 0.031(3) 0.007(5) -0.005(4) -0.004(4)
Cl1 0.073(5) 0.070(5) 0.038(3) 0.019(4) -0.004(4) 0.006(4)
S1 0.049(4) 0.063(5) 0.043(4) 0.000(4) -0.005(3) -0.004(4)
S2 0.055(5) 0.063(5) 0.044(4) 0.008(4) 0.002(4) 0.001(4)

loop_
_geom_bond_atom_site_label_1
_geom_bond_site_symmetry_1
_geom_bond_atom_site_label_2
_geom_bond_site_symmetry_2
_geom_bond_distance
_geom_bond_publ_flag
Ru1 . Ru2 . 2.844(3) yes
Ru1 . Cl1 . 2.417(6) yes
Ru1 . S1 . 2.301(7) yes
Ru1 . S2 . 2.305(7) yes
Ru1 . C4 . 2.34(4) yes
Ru1 . C3 . 2.20(3) yes
Ru1 . C1 . 2.20(2) yes
Ru1 . C2 . 2.23(2) yes
Ru1 . C5 . 2.28(3) yes
Ru2 . Cl2 . 2.410(6) yes
Ru2 . S1 . 2.303(7) yes
Ru2 . S2 . 2.313(7) yes
Ru2 . C13 . 2.18(2) yes
Ru2 . C14 . 2.23(2) yes
Ru2 . C15 . 2.22(2) yes
Ru2 . C11 . 2.23(2) yes
Ru2 . C12 . 2.18(3) yes
S1 . C21 . 1.86(3) yes
S2 . C29 . 1.86(3) yes
C13 . C14 . 1.36(4) yes
C13 . C18 . 1.46(4) yes
C13 . C12 . 1.36(4) yes
C20 . C15 . 1.56(3) yes
C20 . H28 . 0.9500(3) no
C20 . H29 . 0.9500(2) no
C20 . H30 . 0.9500(3) no
C16 . C11 . 1.51(4) yes
C16 . H16 . 0.94989(16) no
C16 . H17 . 0.9501(2) no
C16 . H18 . 0.9499(3) no
C33 . C34 . 1.40(5) yes
C33 . C32 . 1.39(4) yes
C33 . H45 . 0.95001(19) no
C6 . C1 . 1.48(4) yes
C6 . H1 . 0.9499(2) no
C6 . H2 . 0.9500(2) no
C6 . H3 . 0.95008(16) no
C10 . C5 . 1.51(5) yes
C10 . H13 . 0.95007(17) no
C10 . H14 . 0.9500(3) no
C10 . H15 . 0.9500(2) no
C4 . C3 . 1.43(5) yes
C4 . C9 . 1.53(5) yes
C4 . C5 . 1.32(5) yes
C34 . C35 . 1.33(5) yes
C34 . H46 . 0.94998(17) no
C30 . C29 . 1.56(3) yes
C30 . H36 . 0.9500(3) no
C30 . H37 . 0.95003(19) no
C30 . H38 . 0.95003(16) no
C14 . C15 . 1.39(3) yes
C14 . C19 . 1.49(3) yes
C3 . C2 . 1.49(4) yes
C3 . C8 . 1.50(4) yes
C31 . C36 . 1.41(3) yes
C31 . C29 . 1.50(3) yes
C31 . C32 . 1.32(4) yes
C36 . C35 . 1.35(4) yes
C36 . H48 . 0.94993(17) no
C9 . H10 . 0.94998(16) no
C9 . H11 . 0.95012(16) no
C9 . H12 . 0.9500(3) no
C23 . C28 . 1.42(3) yes
C23 . C21 . 1.49(3) yes
C23 . C24 . 1.38(3) yes
C15 . C11 . 1.42(3) yes
C35 . H47 . 0.9501(2) no
C28 . C27 . 1.32(5) yes
C28 . H43 . 0.94998(17) no
C27 . C26 . 1.36(5) yes
C27 . H42 . 0.9499(3) no
C29 . H32 . 0.94990(19) no
C22 . C21 . 1.54(3) yes
C22 . H33 . 0.9500(2) no
C22 . H34 . 0.9500(2) no
C22 . H35 . 0.95001(16) no
C26 . C25 . 1.37(5) yes
C26 . H41 . 0.94995(16) no
C17 . C12 . 1.56(4) yes
C17 . H19 . 0.94995(16) no
C17 . H20 . 0.9501(2) no
C17 . H21 . 0.9500(2) no
C21 . H31 . 0.9499(2) no
C25 . C24 . 1.34(4) yes
C25 . H40 . 0.94994(17) no
C24 . H39 . 0.9500(3) no
C11 . C12 . 1.34(4) yes
C1 . C2 . 1.40(4) yes
C1 . C5 . 1.26(4) yes
C19 . H25 . 0.95000(15) no
C19 . H26 . 0.94986(17) no
C19 . H27 . 0.9500(2) no
C2 . C7 . 1.41(4) yes
C18 . H22 . 0.9499(2) no
C18 . H23 . 0.95001(18) no
C18 . H24 . 0.9499(3) no
C8 . H7 . 0.9500(3) no
C8 . H8 . 0.9501(2) no
C8 . H9 . 0.95008(17) no
C7 . H4 . 0.95002(16) no
C7 . H5 . 0.9499(3) no
C7 . H6 . 0.9499(3) no
C32 . H44 . 0.9500(2) no
